data_2108675
loop_
_publ_author_name
'Khalaji, Mehrnaz'
'Wr\'oblewska, Aneta'
'Wielgus, Ewelina'
'Bujacz, Grzegorz D.'
'Dudek, Marta K.'
'Potrzebowski, Marek J.'

_publ_section_title
;
 Structural variety of heterosynthons in linezolid cocrystals with
 modified thermal properties
;
_journal_issue 5
_journal_name_full 'Acta Crystallographica Section B'
_journal_page_first
;
;
_journal_paper_doi 10.1107/S2052520620010896
_journal_volume 76
_journal_year 2020
_chemical_formula_moiety 'C16 H20 F N3 O4, C7 H6 O3, H2 O'
_chemical_formula_sum 'C23 H28 F N3 O8'
_chemical_formula_weight 492.47
_space_group_crystal_system orthorhombic
_space_group_IT_number 19
_space_group_name_Hall 'P 2ac 2ab'
_space_group_name_H-M_alt 'P 21 21 21'
_atom_sites_solution_hydrogens mixed
_audit_creation_date 2020-04-09
_audit_creation_method
;
Olex2 1.2
(compiled 2017.02.23 svn.r3390 for OlexSys, GUI svn.r5320)
;
_cell_angle_alpha 90
_cell_angle_beta 90
_cell_angle_gamma 90
_cell_formula_units_Z 4
_cell_length_a 6.428(3)
_cell_length_b 6.987(3)
_cell_length_c 52.001(9)
_cell_measurement_reflns_used 4747
_cell_measurement_temperature 100.01(10)
_cell_measurement_theta_max 73.8940
_cell_measurement_theta_min 3.3110
_cell_volume 2335.5(15)
_computing_cell_refinement 'CrysAlisPro 1.171.41.56a (Rigaku OD, 2020)'
_computing_data_collection 'CrysAlisPro 1.171.41.56a (Rigaku OD, 2020)'
_computing_data_reduction 'CrysAlisPro 1.171.41.56a (Rigaku OD, 2020)'
_computing_molecular_graphics 'Olex2 (Dolomanov et al., 2009)'
_computing_publication_material 'Olex2 (Dolomanov et al., 2009)'
_computing_structure_refinement 'ShelXL (Sheldrick, 2015)'
_diffrn_ambient_environment N~2~
_diffrn_ambient_temperature 100.01(10)
_diffrn_detector 'CCD plate'
_diffrn_detector_area_resol_mean 8.3370
_diffrn_detector_type TitanS2
_diffrn_measured_fraction_theta_full 0.996
_diffrn_measured_fraction_theta_max 0.996
_diffrn_measurement_details
;
List of Runs (angles in degrees, time in seconds):

  # Type    Start    End  Width  t~exp~   \w     \q     \k     \f   Frames
--------------------------------------------------------------------------
  1  \w   -115.00  -5.00   1.00   20.00    --  -37.73 -19.00 150.00  110
  2  \w    -49.00  34.00   1.00   20.00    --  -37.73  37.00-150.00   83
  3  \w     55.00 125.00   1.00   20.00    --   37.73-178.00-120.00   70
  4  \w     37.00  98.00   1.00   60.00    --  108.00 -45.00  30.00   61
  5  \w     37.00  98.00   1.00   60.00    --  108.00 -45.00-150.00   61
  6  \w     84.00 178.00   1.00   60.00    --  108.00  45.00 120.00   94
  7  \w     35.00  91.00   1.00   60.00    --  108.00 -30.00 150.00   56
  8  \w     94.00 178.00   1.00   60.00    --  108.00 125.00 -60.00   84
  9  \w   -107.00 -12.00   1.00   20.00    --  -37.73 -57.00  60.00   95
 10  \w   -107.00 -12.00   1.00   20.00    --  -37.73 -57.00 -60.00   95
 11  \w     81.00 178.00   1.00   60.00    --  108.00  61.00-180.00   97
 12  \w     25.00 109.00   1.00   60.00    --  108.00 -94.00   0.00   84
 13  \w     69.00 178.00   1.00   60.00    --  108.00  15.00  60.00  109
 14  \w     69.00 178.00   1.00   60.00    --  108.00  15.00 -60.00  109
 15  \w    -49.00  34.00   1.00   20.00    --  -37.73  37.00 -60.00   83
 16  \w     57.00 127.00   1.00   20.00    --   37.73 178.00  90.00   70
 17  \w     25.00 109.00   1.00   60.00    --  108.00 -94.00-120.00   84
 18  \w     81.00 178.00   1.00   60.00    --  108.00  61.00-150.00   97
 19  \w     81.00 146.00   1.00   60.00    --  108.00  61.00 150.00   65
 20  \w     84.00 178.00   1.00   60.00    --  108.00  45.00 -30.00   94
;
_diffrn_measurement_device 'four-circle diffractometer'
_diffrn_measurement_device_type 'SuperNova, Dual, Cu at zero, TitanS2'
_diffrn_measurement_method '\w scans'
_diffrn_orient_matrix_type 'CrysAlisPro convention (1999,Acta A55,543-557)'
_diffrn_orient_matrix_UB_11 -0.2100813000
_diffrn_orient_matrix_UB_12 -0.0970546000
_diffrn_orient_matrix_UB_13 -0.0056962000
_diffrn_orient_matrix_UB_21 0.0438058000
_diffrn_orient_matrix_UB_22 -0.1489472000
_diffrn_orient_matrix_UB_23 0.0211570000
_diffrn_orient_matrix_UB_31 -0.1067498000
_diffrn_orient_matrix_UB_32 0.1304043000
_diffrn_orient_matrix_UB_33 0.0199399000
_diffrn_radiation_monochromator mirror
_diffrn_radiation_probe x-ray
_diffrn_radiation_type CuK\a
_diffrn_radiation_wavelength 1.54184
_diffrn_reflns_av_R_equivalents 0.187
_diffrn_reflns_av_unetI/netI 0.0481
_diffrn_reflns_Laue_measured_fraction_full 0.996
_diffrn_reflns_Laue_measured_fraction_max 0.996
_diffrn_reflns_limit_h_max 7
_diffrn_reflns_limit_h_min -7
_diffrn_reflns_limit_k_max 8
_diffrn_reflns_limit_k_min -8
_diffrn_reflns_limit_l_max 62
_diffrn_reflns_limit_l_min -61
_diffrn_reflns_number 8325
_diffrn_reflns_point_group_measured_fraction_full 0.924
_diffrn_reflns_point_group_measured_fraction_max 0.924
_diffrn_reflns_theta_full 67.485
_diffrn_reflns_theta_max 67.485
_diffrn_reflns_theta_min 3.400
_diffrn_source 'micro-focus sealed X-ray tube'
_diffrn_source_type 'SuperNova (Cu) X-ray Source'
_exptl_absorpt_coefficient_mu 0.948
_exptl_absorpt_correction_T_max 1.00000
_exptl_absorpt_correction_T_min 0.80881
_exptl_absorpt_correction_type multi-scan
_exptl_absorpt_process_details
;
CrysAlisPro 1.171.41.56a (Rigaku Oxford Diffraction, 2020)
Empirical absorption correction using spherical harmonics,
 implemented in SCALE3 ABSPACK scaling algorithm.
;
_exptl_crystal_colour colourless
_exptl_crystal_colour_primary colourless
_exptl_crystal_density_diffrn 1.401
_exptl_crystal_description needle
_exptl_crystal_F_000 1036
_exptl_crystal_size_max 0.5
_exptl_crystal_size_mid 0.15
_exptl_crystal_size_min 0.09
_refine_diff_density_max 1.479
_refine_diff_density_min -0.823
_refine_diff_density_rms 0.280
_refine_ls_abs_structure_details
;
 Classical Flack method preferred over Parsons because s.u. lower.
;
_refine_ls_abs_structure_Flack 1.5(6)
_refine_ls_extinction_coef 0.031(10)
_refine_ls_extinction_expression Fc^*^=kFc[1+0.001xFc^2^\l^3^/sin(2\q)]^-1/4^
_refine_ls_extinction_method 'SHELXL-2016/6 (Sheldrick 2016)'
_refine_ls_goodness_of_fit_ref 1.652
_refine_ls_hydrogen_treatment constr
_refine_ls_matrix_type full
_refine_ls_number_parameters 320
_refine_ls_number_reflns 8325
_refine_ls_number_restraints 0
_refine_ls_restrained_S_all 1.652
_refine_ls_R_factor_all 0.1661
_refine_ls_R_factor_gt 0.1428
_refine_ls_shift/su_max 0.002
_refine_ls_shift/su_mean 0.000
_refine_ls_structure_factor_coef Fsqd
_refine_ls_weighting_details 'w=1/[\s^2^(Fo^2^)+(0.2000P)^2^] where P=(Fo^2^+2Fc^2^)/3'
_refine_ls_weighting_scheme calc
_refine_ls_wR_factor_gt 0.3683
_refine_ls_wR_factor_ref 0.3967
_reflns_Friedel_coverage 0.561
_reflns_Friedel_fraction_full 0.819
_reflns_Friedel_fraction_max 0.819
_reflns_number_gt 6511
_reflns_number_total 8325
_reflns_threshold_expression 'I > 2\s(I)'
_twin_special_details
;
Component 2 rotated by -179.9016\% 
 around [-0.00 0.00 1.00] (reciprocal) or [-0.02 0.03 1.00] (direct)
Component 3 rotated by -179.8894\% 
 around [-0.00 -0.00 1.00] (reciprocal) or [-0.03 -0.09 1.00] (direct)
Component 4 rotated by 1.6244\% 
 around [-0.84 0.12 0.53] (reciprocal) or [-0.99 0.12 0.01] (direct)
;
_cod_data_source_file xk5072sup1.cif
_cod_data_source_block LIN:PHBA:H2O
_cod_database_code 2108675
_publcif_datablock.id {6a42a544-6e46-4555-ab69-39fabfdf7f9d}

_shelx_shelxl_version_number 2016/6
_shelx_space_group_comment
;
The symmetry employed for this shelxl refinement is uniquely defined
by the following loop, which should always be used as a source of
symmetry information in preference to the above space-group names.
They are only intended as comments.
;
_shelx_estimated_absorpt_t_max 0.920
_shelx_estimated_absorpt_t_min 0.649
_olex2_refinement_description
;
1. Twinned data refinement
 Scales: 0.23(5)
 0.23(5) 0.338(7) 0.197(6)
2. Fixed Uiso
 At 1.2 times of:
  All C(H) groups, All C(H,H) groups, All N(H) groups
 At 1.5 times of:
  All C(H,H,H) groups, All O(H) groups, All O(H,H) groups
3. Uiso/Uaniso restraints and constraints
Uanis(C7) = Uanis(C8)
4.a Free rotating group:
 O1W(H1WA,H1WB)
4.b Ternary CH refined with riding coordinates:
 C4(H4)
4.c Secondary CH2 refined with riding coordinates:
 C3(H3A,H3B), C5(H5A,H5B), C13(H13A,H13B), C14(H14A,H14B), C15(H15A,H15B),
 C16(H16A,H16B)
4.d Aromatic/amide H refined with riding coordinates:
 N3(H3), C8(H8), C11(H11), C12(H12), C22(H22), C23(H23), C25(H25), C26(H26)
4.e Idealised Me refined as rotating group:
 C1(H1A,H1B,H1C)
4.f Idealised tetrahedral OH refined as rotating group:
 O6(H6), O7(H7)
;
_olex2_submission_special_instructions 'No special instructions were received'
_oxdiff_exptl_absorpt_empirical_details
;
Empirical correction (ABSPACK) includes:
- Absorption correction using spherical harmonics
- Frame scaling
;
_oxdiff_exptl_absorpt_empirical_full_max 3.617
_oxdiff_exptl_absorpt_empirical_full_min 0.281
_oxdiff_twin_integration_method simultaneous
_oxdiff_twin_items 4

loop_
_space_group_symop_operation_xyz
'x, y, z'
'-x+1/2, -y, z+1/2'
'x+1/2, -y+1/2, -z'
'-x, y+1/2, -z+1/2'

loop_
_atom_site_label
_atom_site_type_symbol
_atom_site_fract_x
_atom_site_fract_y
_atom_site_fract_z
_atom_site_U_iso_or_equiv
_atom_site_adp_type
_atom_site_occupancy
_atom_site_site_symmetry_order
_atom_site_calc_flag
_atom_site_refinement_flags_posn
_atom_site_refinement_flags_adp
_atom_site_refinement_flags_occupancy
_atom_site_disorder_assembly
_atom_site_disorder_group
F1 F 1.7514(13) 1.5372(16) 1.07772(15) 0.058(3) Uani 1 1 d . . . . .
O1 O 1.3158(12) 1.6111(14) 1.26644(15) 0.036(2) Uani 1 1 d . . . . .
O2 O 1.7047(12) 1.4987(14) 1.20233(15) 0.0351(19) Uani 1 1 d . . . . .
O3 O 1.8963(12) 1.503(2) 1.16661(16) 0.046(3) Uani 1 1 d . . . . .
O4 O 1.174(2) 1.482(3) 1.0103(2) 0.079(5) Uani 1 1 d . . . . .
N1 N 1.3736(18) 1.426(2) 1.0588(2) 0.044(3) Uani 1 1 d . . . . .
N2 N 1.5314(13) 1.4895(18) 1.16499(18) 0.035(2) Uani 1 1 d . . . . .
N3 N 1.2295(16) 1.7311(17) 1.22775(18) 0.035(2) Uani 1 1 d . . . . .
H3 H 1.130019 1.770347 1.217387 0.042 Uiso 1 1 calc R . . . .
C1 C 0.9664(18) 1.7376(19) 1.2609(2) 0.036(3) Uani 1 1 d . . . . .
H1A H 0.973622 1.830801 1.274924 0.054 Uiso 1 1 calc GR . . . .
H1B H 0.899687 1.620127 1.267031 0.054 Uiso 1 1 calc GR . . . .
H1C H 0.884910 1.791293 1.246663 0.054 Uiso 1 1 calc GR . . . .
C2 C 1.1834(17) 1.6924(18) 1.2516(2) 0.032(2) Uani 1 1 d . . . . .
C3 C 1.4407(18) 1.7118(19) 1.2176(2) 0.034(3) Uani 1 1 d . . . . .
H3A H 1.541646 1.749768 1.231017 0.041 Uiso 1 1 calc R . . . .
H3B H 1.458135 1.799969 1.202818 0.041 Uiso 1 1 calc R . . . .
C4 C 1.4879(16) 1.511(2) 1.2090(2) 0.037(3) Uani 1 1 d . . . . .
H4 H 1.457503 1.420062 1.223356 0.044 Uiso 1 1 calc R . . . .
C5 C 1.3735(15) 1.444(2) 1.1846(2) 0.036(3) Uani 1 1 d . . . . .
H5A H 1.342013 1.305717 1.185145 0.043 Uiso 1 1 calc R . . . .
H5B H 1.243342 1.517106 1.181795 0.043 Uiso 1 1 calc R . . . .
C6 C 1.7275(16) 1.4946(16) 1.1772(2) 0.032(2) Uani 1 1 d . . . . .
C7 C 1.4954(15) 1.4745(19) 1.1393(2) 0.0341(19) Uani 1 1 d . . . . .
C8 C 1.6487(15) 1.5209(19) 1.1204(2) 0.0341(19) Uani 1 1 d . . . . .
H8 H 1.782821 1.564393 1.125402 0.041 Uiso 1 1 calc R . . . .
C9 C 1.5994(18) 1.502(2) 1.0958(2) 0.041(3) Uani 1 1 d . . . . .
C10 C 1.4046(18) 1.439(2) 1.0856(2) 0.041(3) Uani 1 1 d . . . . .
C11 C 1.256(2) 1.396(2) 1.1047(2) 0.040(3) Uani 1 1 d . . . . .
H11 H 1.121288 1.356507 1.099509 0.049 Uiso 1 1 calc R . . . .
C12 C 1.299(2) 1.407(2) 1.1304(2) 0.043(3) Uani 1 1 d . . . . .
H12 H 1.196268 1.369906 1.142500 0.051 Uiso 1 1 calc R . . . .
C13 C 1.380(3) 1.612(3) 1.0453(3) 0.057(4) Uani 1 1 d . . . . .
H13A H 1.263602 1.692553 1.051547 0.069 Uiso 1 1 calc R . . . .
H13B H 1.511552 1.677682 1.049539 0.069 Uiso 1 1 calc R . . . .
C14 C 1.363(4) 1.590(3) 1.0175(3) 0.070(5) Uani 1 1 d . . . . .
H14A H 1.487364 1.521352 1.010942 0.084 Uiso 1 1 calc R . . . .
H14B H 1.359776 1.717925 1.009320 0.084 Uiso 1 1 calc R . . . .
C15 C 1.159(3) 1.310(4) 1.0237(3) 0.073(6) Uani 1 1 d . . . . .
H15A H 1.270786 1.223324 1.017640 0.088 Uiso 1 1 calc R . . . .
H15B H 1.024237 1.249169 1.019578 0.088 Uiso 1 1 calc R . . . .
C16 C 1.176(3) 1.331(3) 1.0521(3) 0.055(4) Uani 1 1 d . . . . .
H16A H 1.057953 1.407163 1.058603 0.066 Uiso 1 1 calc R . . . .
H16B H 1.171049 1.202988 1.060254 0.066 Uiso 1 1 calc R . . . .
O5 O 1.0381(15) 1.9498(17) 1.18910(17) 0.048(2) Uani 1 1 d . . . . .
O6 O 0.7177(14) 2.0584(16) 1.18422(15) 0.043(2) Uani 1 1 d . . . . .
H6 H 0.719256 2.050330 1.200332 0.065 Uiso 1 1 calc GR . . . .
O7 O 0.9517(19) 1.9275(19) 1.06833(17) 0.053(3) Uani 1 1 d . . . . .
H7 H 0.834341 1.927591 1.061219 0.080 Uiso 1 1 calc GR . . . .
C20 C 0.892(2) 1.993(2) 1.1750(2) 0.042(3) Uani 1 1 d . . . . .
C21 C 0.9025(19) 1.975(2) 1.1475(2) 0.039(3) Uani 1 1 d . . . . .
C22 C 0.731(2) 2.022(2) 1.1311(2) 0.040(3) Uani 1 1 d . . . . .
H22 H 0.603182 2.063148 1.138487 0.048 Uiso 1 1 calc R . . . .
C23 C 0.748(2) 2.008(2) 1.1055(3) 0.044(3) Uani 1 1 d . . . . .
H23 H 0.632519 2.044067 1.095058 0.053 Uiso 1 1 calc R . . . .
C24 C 0.928(2) 1.9440(17) 1.0936(3) 0.042(3) Uani 1 1 d . . . . .
C25 C 1.098(2) 1.892(2) 1.1097(3) 0.047(3) Uani 1 1 d . . . . .
H25 H 1.223434 1.847178 1.102142 0.057 Uiso 1 1 calc R . . . .
C26 C 1.083(2) 1.906(2) 1.1350(3) 0.045(3) Uani 1 1 d . . . . .
H26 H 1.198424 1.868122 1.145219 0.054 Uiso 1 1 calc R . . . .
O1W O 1.643(3) 1.102(3) 1.0427(2) 0.085(5) Uani 1 1 d . . . . .
H1WA H 1.564672 1.187035 1.050036 0.127 Uiso 1 1 d G . . . .
H1WB H 1.583649 1.080269 1.028015 0.127 Uiso 1 1 d G . . . .

loop_
_atom_site_aniso_label
_atom_site_aniso_U_11
_atom_site_aniso_U_22
_atom_site_aniso_U_33
_atom_site_aniso_U_23
_atom_site_aniso_U_13
_atom_site_aniso_U_12
F1 0.031(4) 0.082(8) 0.062(5) -0.004(4) 0.011(3) -0.016(5)
O1 0.013(3) 0.040(5) 0.054(5) 0.001(3) -0.003(3) 0.002(4)
O2 0.013(4) 0.037(5) 0.056(5) 0.006(3) -0.002(3) 0.002(4)
O3 0.012(4) 0.073(8) 0.054(5) 0.003(4) 0.003(3) 0.007(5)
O4 0.076(9) 0.111(14) 0.051(6) -0.007(6) -0.014(5) 0.021(10)
N1 0.024(5) 0.047(7) 0.062(6) 0.001(5) 0.003(4) -0.004(5)
N2 0.007(4) 0.044(6) 0.053(5) -0.002(4) 0.003(3) -0.006(5)
N3 0.023(5) 0.040(6) 0.044(5) -0.008(4) -0.004(4) 0.008(5)
C1 0.014(5) 0.032(6) 0.063(7) -0.001(5) 0.000(4) 0.012(5)
C2 0.015(5) 0.028(6) 0.054(6) -0.009(4) -0.003(4) 0.007(4)
C3 0.021(5) 0.039(7) 0.041(5) -0.001(4) 0.004(4) 0.001(5)
C4 0.014(5) 0.047(8) 0.049(6) -0.004(5) 0.002(4) 0.001(6)
C5 0.003(4) 0.049(7) 0.054(6) -0.005(5) 0.004(4) -0.008(5)
C6 0.009(4) 0.012(4) 0.074(7) 0.002(4) -0.010(4) -0.003(4)
C7 0.006(3) 0.034(5) 0.062(5) 0.002(3) 0.005(3) -0.004(3)
C8 0.006(3) 0.034(5) 0.062(5) 0.002(3) 0.005(3) -0.004(3)
C9 0.013(5) 0.047(8) 0.064(7) 0.008(6) 0.012(4) 0.001(6)
C10 0.011(5) 0.053(9) 0.059(7) 0.000(5) 0.005(4) -0.004(6)
C11 0.022(6) 0.042(8) 0.058(7) -0.003(5) 0.003(5) -0.002(6)
C12 0.022(5) 0.056(9) 0.051(6) -0.002(5) 0.003(4) -0.005(6)
C13 0.067(11) 0.044(9) 0.061(8) 0.001(6) 0.005(7) 0.009(9)
C14 0.075(13) 0.067(12) 0.067(9) 0.002(8) -0.002(8) 0.007(11)
C15 0.059(11) 0.096(18) 0.064(10) -0.006(9) 0.005(7) -0.018(12)
C16 0.036(7) 0.059(11) 0.070(9) -0.009(7) -0.001(6) -0.011(8)
O5 0.031(5) 0.056(7) 0.056(5) 0.005(4) -0.005(4) 0.005(5)
O6 0.031(4) 0.055(6) 0.043(4) -0.001(3) 0.000(3) -0.005(4)
O7 0.051(6) 0.059(7) 0.049(5) 0.004(4) 0.002(4) 0.004(6)
C20 0.027(6) 0.032(7) 0.067(7) 0.003(5) -0.007(5) 0.004(6)
C21 0.020(5) 0.033(7) 0.063(7) 0.004(5) -0.001(5) 0.013(6)
C22 0.033(6) 0.029(6) 0.059(7) 0.001(5) -0.003(5) 0.004(6)
C23 0.030(6) 0.033(7) 0.069(8) 0.001(5) -0.006(5) 0.004(6)
C24 0.025(6) 0.009(5) 0.093(9) 0.004(5) 0.001(6) 0.004(5)
C25 0.031(7) 0.036(8) 0.075(9) 0.003(6) 0.008(6) -0.008(7)
C26 0.028(6) 0.036(8) 0.070(8) -0.001(6) 0.004(5) -0.001(6)
O1W 0.096(11) 0.111(13) 0.047(6) -0.001(6) 0.000(6) 0.041(10)

loop_
_atom_type_symbol
_atom_type_description
_atom_type_scat_dispersion_real
_atom_type_scat_dispersion_imag
_atom_type_scat_source
C C 0.0181 0.0091 'International Tables Vol C Tables 4.2.6.8 and 6.1.1.4'
H H 0.0000 0.0000 'International Tables Vol C Tables 4.2.6.8 and 6.1.1.4'
F F 0.0727 0.0534 'International Tables Vol C Tables 4.2.6.8 and 6.1.1.4'
N N 0.0311 0.0180 'International Tables Vol C Tables 4.2.6.8 and 6.1.1.4'
O O 0.0492 0.0322 'International Tables Vol C Tables 4.2.6.8 and 6.1.1.4'

loop_
_geom_angle_atom_site_label_1
_geom_angle_atom_site_label_2
_geom_angle_atom_site_label_3
_geom_angle
_geom_angle_site_symmetry_1
_geom_angle_site_symmetry_3
_geom_angle_publ_flag
C6 O2 C4 110.4(8) . . ?
C15 O4 C14 111.5(14) . . ?
C10 N1 C13 114.1(13) . . ?
C10 N1 C16 112.6(11) . . ?
C13 N1 C16 107.9(14) . . ?
C6 N2 C5 108.1(9) . . ?
C7 N2 C5 123.1(9) . . ?
C7 N2 C6 126.5(9) . . ?
C2 N3 H3 118.8 . . ?
C2 N3 C3 122.4(9) . . ?
C3 N3 H3 118.8 . . ?
H1A C1 H1B 109.5 . . ?
H1A C1 H1C 109.5 . . ?
H1B C1 H1C 109.5 . . ?
C2 C1 H1A 109.5 . . ?
C2 C1 H1B 109.5 . . ?
C2 C1 H1C 109.5 . . ?
O1 C2 N3 120.9(10) . . ?
O1 C2 C1 121.0(10) . . ?
N3 C2 C1 118.1(10) . . ?
N3 C3 H3A 109.1 . . ?
N3 C3 H3B 109.1 . . ?
N3 C3 C4 112.4(10) . . ?
H3A C3 H3B 107.9 . . ?
C4 C3 H3A 109.1 . . ?
C4 C3 H3B 109.1 . . ?
O2 C4 C3 108.8(11) . . ?
O2 C4 H4 109.3 . . ?
O2 C4 C5 104.3(8) . . ?
C3 C4 H4 109.3 . . ?
C3 C4 C5 115.5(11) . . ?
C5 C4 H4 109.3 . . ?
N2 C5 C4 100.2(9) . . ?
N2 C5 H5A 111.7 . . ?
N2 C5 H5B 111.7 . . ?
C4 C5 H5A 111.7 . . ?
C4 C5 H5B 111.7 . . ?
H5A C5 H5B 109.5 . . ?
O2 C6 N2 110.3(9) . . ?
O3 C6 O2 123.1(9) . . ?
O3 C6 N2 126.6(10) . . ?
N2 C7 C8 122.7(10) . . ?
N2 C7 C12 119.7(9) . . ?
C12 C7 C8 117.6(11) . . ?
C7 C8 H8 120.8 . . ?
C9 C8 C7 118.4(11) . . ?
C9 C8 H8 120.8 . . ?
F1 C9 C10 115.2(11) . . ?
C8 C9 F1 118.1(11) . . ?
C8 C9 C10 126.7(10) . . ?
N1 C10 C9 120.5(10) . . ?
C11 C10 N1 125.9(12) . . ?
C11 C10 C9 113.6(11) . . ?
C10 C11 H11 118.7 . . ?
C12 C11 C10 122.6(12) . . ?
C12 C11 H11 118.7 . . ?
C7 C12 H12 119.5 . . ?
C11 C12 C7 121.1(12) . . ?
C11 C12 H12 119.5 . . ?
N1 C13 H13A 109.2 . . ?
N1 C13 H13B 109.2 . . ?
H13A C13 H13B 107.9 . . ?
C14 C13 N1 112.2(16) . . ?
C14 C13 H13A 109.2 . . ?
C14 C13 H13B 109.2 . . ?
O4 C14 H14A 109.4 . . ?
O4 C14 H14B 109.4 . . ?
C13 C14 O4 111.2(16) . . ?
C13 C14 H14A 109.4 . . ?
C13 C14 H14B 109.4 . . ?
H14A C14 H14B 108.0 . . ?
O4 C15 H15A 108.7 . . ?
O4 C15 H15B 108.7 . . ?
O4 C15 C16 114(2) . . ?
H15A C15 H15B 107.6 . . ?
C16 C15 H15A 108.7 . . ?
C16 C15 H15B 108.7 . . ?
N1 C16 C15 110.1(14) . . ?
N1 C16 H16A 109.6 . . ?
N1 C16 H16B 109.6 . . ?
C15 C16 H16A 109.6 . . ?
C15 C16 H16B 109.6 . . ?
H16A C16 H16B 108.2 . . ?
C20 O6 H6 109.5 . . ?
C24 O7 H7 109.5 . . ?
O5 C20 O6 121.6(12) . . ?
O5 C20 C21 122.5(12) . . ?
O6 C20 C21 115.9(10) . . ?
C22 C21 C20 122.5(11) . . ?
C26 C21 C20 121.6(11) . . ?
C26 C21 C22 115.9(11) . . ?
C21 C22 H22 119.6 . . ?
C23 C22 C21 120.8(12) . . ?
C23 C22 H22 119.6 . . ?
C22 C23 H23 118.9 . . ?
C22 C23 C24 122.1(12) . . ?
C24 C23 H23 118.9 . . ?
O7 C24 C23 124.2(12) . . ?
O7 C24 C25 118.1(12) . . ?
C23 C24 C25 117.6(13) . . ?
C24 C25 H25 119.7 . . ?
C26 C25 C24 120.7(14) . . ?
C26 C25 H25 119.7 . . ?
C21 C26 H26 118.6 . . ?
C25 C26 C21 122.7(13) . . ?
C25 C26 H26 118.6 . . ?
H1WA O1W H1WB 104.4 . . ?

loop_
_geom_bond_atom_site_label_1
_geom_bond_atom_site_label_2
_geom_bond_distance
_geom_bond_site_symmetry_2
_geom_bond_publ_flag
F1 C9 1.378(13) . ?
O1 C2 1.282(14) . ?
O2 C4 1.438(12) . ?
O2 C6 1.317(14) . ?
O3 C6 1.218(14) . ?
O4 C14 1.48(3) . ?
O4 C15 1.39(3) . ?
N1 C10 1.414(18) . ?
N1 C13 1.47(2) . ?
N1 C16 1.474(19) . ?
N2 C5 1.473(13) . ?
N2 C6 1.411(13) . ?
N2 C7 1.360(16) . ?
N3 H3 0.8800 . ?
N3 C2 1.304(16) . ?
N3 C3 1.463(15) . ?
C1 H1A 0.9800 . ?
C1 H1B 0.9800 . ?
C1 H1C 0.9800 . ?
C1 C2 1.509(15) . ?
C3 H3A 0.9900 . ?
C3 H3B 0.9900 . ?
C3 C4 1.504(19) . ?
C4 H4 1.0000 . ?
C4 C5 1.537(16) . ?
C5 H5A 0.9900 . ?
C5 H5B 0.9900 . ?
C7 C8 1.428(14) . ?
C7 C12 1.423(16) . ?
C8 H8 0.9500 . ?
C8 C9 1.327(19) . ?
C9 C10 1.427(17) . ?
C10 C11 1.408(17) . ?
C11 H11 0.9500 . ?
C11 C12 1.365(18) . ?
C12 H12 0.9500 . ?
C13 H13A 0.9900 . ?
C13 H13B 0.9900 . ?
C13 C14 1.46(2) . ?
C14 H14A 0.9900 . ?
C14 H14B 0.9900 . ?
C15 H15A 0.9900 . ?
C15 H15B 0.9900 . ?
C15 C16 1.49(2) . ?
C16 H16A 0.9900 . ?
C16 H16B 0.9900 . ?
O5 C20 1.228(16) . ?
O6 H6 0.8400 . ?
O6 C20 1.303(17) . ?
O7 H7 0.8400 . ?
O7 C24 1.328(17) . ?
C20 C21 1.437(19) . ?
C21 C22 1.433(17) . ?
C21 C26 1.414(18) . ?
C22 H22 0.9500 . ?
C22 C23 1.341(18) . ?
C23 H23 0.9500 . ?
C23 C24 1.388(19) . ?
C24 C25 1.42(2) . ?
C25 H25 0.9500 . ?
C25 C26 1.33(2) . ?
C26 H26 0.9500 . ?
O1W H1WA 0.8693 . ?
O1W H1WB 0.8673 . ?

loop_
_geom_torsion_atom_site_label_1
_geom_torsion_atom_site_label_2
_geom_torsion_atom_site_label_3
_geom_torsion_atom_site_label_4
_geom_torsion
_geom_torsion_site_symmetry_1
_geom_torsion_site_symmetry_2
_geom_torsion_site_symmetry_3
_geom_torsion_site_symmetry_4
_geom_torsion_publ_flag
F1 C9 C10 N1 -3(2) . . . . ?
F1 C9 C10 C11 177.1(13) . . . . ?
O2 C4 C5 N2 -24.9(13) . . . . ?
O4 C15 C16 N1 -57(2) . . . . ?
N1 C10 C11 C12 178.4(16) . . . . ?
N1 C13 C14 O4 56(2) . . . . ?
N2 C7 C8 C9 180.0(13) . . . . ?
N2 C7 C12 C11 178.2(14) . . . . ?
N3 C3 C4 O2 -172.9(9) . . . . ?
N3 C3 C4 C5 70.3(12) . . . . ?
C2 N3 C3 C4 84.9(13) . . . . ?
C3 N3 C2 O1 -9.4(18) . . . . ?
C3 N3 C2 C1 173.4(12) . . . . ?
C3 C4 C5 N2 94.4(12) . . . . ?
C4 O2 C6 O3 172.6(14) . . . . ?
C4 O2 C6 N2 -4.2(15) . . . . ?
C5 N2 C6 O2 -13.3(15) . . . . ?
C5 N2 C6 O3 170.0(14) . . . . ?
C5 N2 C7 C8 179.2(12) . . . . ?
C5 N2 C7 C12 -2(2) . . . . ?
C6 O2 C4 C3 -104.8(10) . . . . ?
C6 O2 C4 C5 19.1(14) . . . . ?
C6 N2 C5 C4 23.3(14) . . . . ?
C6 N2 C7 C8 -20(2) . . . . ?
C6 N2 C7 C12 158.8(14) . . . . ?
C7 N2 C5 C4 -173.0(12) . . . . ?
C7 N2 C6 O2 -176.4(12) . . . . ?
C7 N2 C6 O3 7(2) . . . . ?
C7 C8 C9 F1 -176.7(13) . . . . ?
C7 C8 C9 C10 0(2) . . . . ?
C8 C7 C12 C11 -3(2) . . . . ?
C8 C9 C10 N1 179.8(15) . . . . ?
C8 C9 C10 C11 0(2) . . . . ?
C9 C10 C11 C12 -2(2) . . . . ?
C10 N1 C13 C14 175.5(14) . . . . ?
C10 N1 C16 C15 -176.3(17) . . . . ?
C10 C11 C12 C7 3(2) . . . . ?
C12 C7 C8 C9 1.0(19) . . . . ?
C13 N1 C10 C9 -65.7(19) . . . . ?
C13 N1 C10 C11 114.2(18) . . . . ?
C13 N1 C16 C15 56.8(19) . . . . ?
C14 O4 C15 C16 53(2) . . . . ?
C15 O4 C14 C13 -52(2) . . . . ?
C16 N1 C10 C9 170.8(15) . . . . ?
C16 N1 C10 C11 -9(2) . . . . ?
C16 N1 C13 C14 -58.5(19) . . . . ?
O5 C20 C21 C22 178.8(14) . . . . ?
O5 C20 C21 C26 0(2) . . . . ?
O6 C20 C21 C22 -1(2) . . . . ?
O6 C20 C21 C26 179.9(14) . . . . ?
O7 C24 C25 C26 179.9(14) . . . . ?
C20 C21 C22 C23 178.2(14) . . . . ?
C20 C21 C26 C25 -178.5(14) . . . . ?
C21 C22 C23 C24 2(2) . . . . ?
C22 C21 C26 C25 3(2) . . . . ?
C22 C23 C24 O7 179.7(15) . . . . ?
C22 C23 C24 C25 0(2) . . . . ?
C23 C24 C25 C26 0(2) . . . . ?
C24 C25 C26 C21 -1(2) . . . . ?
C26 C21 C22 C23 -3(2) . . . . ?

loop_
_twin_individual_id
_twin_individual_mass_fraction_refined
1 0.23(5)
2 0.23(5)
3 0.338(7)
4 0.197(6)

_cod_database_fobs_code 2108675
